data_4514339
loop_
_publ_author_name
'Korvorapun, Korkit'
'Kaplaneris, Nikolaos'
'Rogge, Torben'
'Warratz, Svenja'
'St\"uckl, A. Claudia'
'Ackermann, Lutz'

_publ_section_title
;
 Sequential meta-/ortho-C--H Functionalizations by One-Pot
 Ruthenium(II/III) Catalysis
;
_journal_issue 2
_journal_name_full 'ACS Catalysis'
_journal_page_first 886
_journal_paper_doi 10.1021/acscatal.7b03648
_journal_volume 8
_journal_year 2018
_chemical_formula_moiety 'C17 H21 N3 O'
_chemical_formula_sum 'C17 H21 N3 O'
_chemical_formula_weight 283.37
_space_group_crystal_system monoclinic
_space_group_IT_number 14
_space_group_name_Hall '-P 2yn'
_space_group_name_H-M_alt 'P 1 21/n 1'
_symmetry_space_group_name_Hall '-P 2yn'
_symmetry_space_group_name_H-M 'P 1 21/n 1'
_atom_sites_solution_hydrogens geom
_atom_sites_solution_primary dual
_audit_creation_date 2017-07-31
_audit_creation_method
;
Olex2 1.2
(compiled 2017.07.20 svn.r3457 for OlexSys, GUI svn.r5370)
;
_cell_angle_alpha 90
_cell_angle_beta 108.079(3)
_cell_angle_gamma 90
_cell_formula_units_Z 4
_cell_length_a 10.0808(7)
_cell_length_b 9.7488(6)
_cell_length_c 15.9224(12)
_cell_measurement_reflns_used 5666
_cell_measurement_temperature 100
_cell_measurement_theta_max 28.82
_cell_measurement_theta_min 2.85
_cell_volume 1487.53(18)
_computing_cell_refinement 'SAINT V8.38A (?, 2016)'
_computing_data_reduction 'SAINT V8.38A (?, 2016)'
_computing_molecular_graphics 'Olex2 (Dolomanov et al., 2009)'
_computing_publication_material 'Olex2 (Dolomanov et al., 2009)'
_computing_structure_refinement 'XL (Sheldrick, 2008)'
_computing_structure_solution 'XT (Sheldrick, 2015)'
_diffrn_ambient_temperature 100.01
_diffrn_measured_fraction_theta_full 0.997
_diffrn_measured_fraction_theta_max 0.996
_diffrn_measurement_device_type 'Bruker APEX-II CCD'
_diffrn_measurement_method '\f and \w scans'
_diffrn_radiation_type MoK\a
_diffrn_radiation_wavelength 0.71073
_diffrn_reflns_av_R_equivalents 0.0270
_diffrn_reflns_av_unetI/netI 0.0240
_diffrn_reflns_Laue_measured_fraction_full 0.997
_diffrn_reflns_Laue_measured_fraction_max 0.996
_diffrn_reflns_limit_h_max 12
_diffrn_reflns_limit_h_min -14
_diffrn_reflns_limit_k_max 13
_diffrn_reflns_limit_k_min -13
_diffrn_reflns_limit_l_max 22
_diffrn_reflns_limit_l_min -22
_diffrn_reflns_number 18332
_diffrn_reflns_point_group_measured_fraction_full 0.997
_diffrn_reflns_point_group_measured_fraction_max 0.996
_diffrn_reflns_theta_full 25.242
_diffrn_reflns_theta_max 30.522
_diffrn_reflns_theta_min 2.485
_diffrn_standards_number 0
_exptl_absorpt_coefficient_mu 0.081
_exptl_absorpt_correction_T_max 0.9983
_exptl_absorpt_correction_T_min 0.9403
_exptl_absorpt_correction_type numerical
_exptl_absorpt_process_details
'SADABS-2016/2 (Bruker,2016/2) was used for absorption correction. wR2(int) was 0.1539 before and 0.0862 after correction. The Ratio of minimum to maximum transmission is 0.5426. The \l/2 correction factor is Not present.'
_exptl_crystal_colour colourless
_exptl_crystal_colour_primary colourless
_exptl_crystal_density_diffrn 1.265
_exptl_crystal_description plate
_exptl_crystal_F_000 608
_exptl_crystal_size_max 0.54
_exptl_crystal_size_mid 0.516
_exptl_crystal_size_min 0.182
_refine_diff_density_max 0.437
_refine_diff_density_min -0.292
_refine_diff_density_rms 0.058
_refine_ls_extinction_method none
_refine_ls_goodness_of_fit_ref 1.053
_refine_ls_hydrogen_treatment constr
_refine_ls_matrix_type full
_refine_ls_number_parameters 193
_refine_ls_number_reflns 4530
_refine_ls_number_restraints 0
_refine_ls_restrained_S_all 1.053
_refine_ls_R_factor_all 0.0432
_refine_ls_R_factor_gt 0.0395
_refine_ls_shift/su_max 0.001
_refine_ls_shift/su_mean 0.000
_refine_ls_structure_factor_coef Fsqd
_refine_ls_weighting_details 'w=1/[\s^2^(Fo^2^)+(0.0534P)^2^+0.4955P] where P=(Fo^2^+2Fc^2^)/3'
_refine_ls_weighting_scheme calc
_refine_ls_wR_factor_gt 0.1026
_refine_ls_wR_factor_ref 0.1064
_reflns_Friedel_coverage 0.000
_reflns_number_gt 4121
_reflns_number_total 4530
_reflns_threshold_expression 'I > 2\s(I)'
_cod_data_source_file cs7b03648_si_004.cif
_cod_data_source_block mo_0087_cg_0m
_cod_depositor_comments 'Adding full bibliography for 4514336--4514340.cif.'
_cod_database_code 4514339
_shelx_shelxl_version_number 2016/6
_shelx_space_group_comment
;
The symmetry employed for this shelxl refinement is uniquely defined
by the following loop, which should always be used as a source of
symmetry information in preference to the above space-group names.
They are only intended as comments.
;
_shelx_estimated_absorpt_t_max 0.985
_shelx_estimated_absorpt_t_min 0.958
_olex2_refinement_description
;
1. Fixed Uiso
 At 1.2 times of:
  All C(H) groups, All C(H,H) groups
 At 1.5 times of:
  All C(H,H,H) groups
2.a Ternary CH refined with riding coordinates:
 C11(H11)
2.b Secondary CH2 refined with riding coordinates:
 C14(H14A,H14B), C16(H16A,H16B)
2.c Aromatic/amide H refined with riding coordinates:
 C2(H2), C3(H3), C4(H4), C6(H6), C8(H8), C9(H9), C10(H10)
2.d Idealised Me refined as rotating group:
 C12(H12A,H12B,H12C), C15(H15A,H15B,H15C), C17(H17A,H17B,H17C)
;
_olex2_submission_special_instructions 'No special instructions were received'

loop_
_space_group_symop_operation_xyz
'x, y, z'
'-x+1/2, y+1/2, -z+1/2'
'-x, -y, -z'
'x-1/2, -y-1/2, z-1/2'

loop_
_atom_site_label
_atom_site_type_symbol
_atom_site_fract_x
_atom_site_fract_y
_atom_site_fract_z
_atom_site_U_iso_or_equiv
_atom_site_adp_type
_atom_site_occupancy
_atom_site_site_symmetry_order
_atom_site_calc_flag
_atom_site_refinement_flags_posn
O1 O 0.13737(7) 0.75027(6) 0.43257(4) 0.01745(14) Uani 1 1 d .
N1 N 0.71824(8) 0.80952(8) 0.33847(5) 0.01676(15) Uani 1 1 d .
N2 N 0.56317(7) 0.90966(7) 0.40836(5) 0.01451(14) Uani 1 1 d .
N3 N 0.21791(7) 0.53462(7) 0.46573(5) 0.01361(14) Uani 1 1 d .
C1 C 0.59441(8) 0.82072(8) 0.35288(5) 0.01204(15) Uani 1 1 d .
C2 C 0.81744(9) 0.89783(10) 0.38228(6) 0.01874(17) Uani 1 1 d .
H2 H 0.906745 0.892557 0.374127 0.022 Uiso 1 1 calc R
C3 C 0.79502(9) 0.99650(9) 0.43899(6) 0.01726(17) Uani 1 1 d .
H3 H 0.865329 1.060410 0.468239 0.021 Uiso 1 1 calc R
C4 C 0.66436(9) 0.99693(9) 0.45077(6) 0.01619(16) Uani 1 1 d .
H4 H 0.645956 1.061564 0.490405 0.019 Uiso 1 1 calc R
C5 C 0.48215(8) 0.72643(8) 0.30282(5) 0.01176(14) Uani 1 1 d .
C6 C 0.36185(8) 0.71086(8) 0.32795(5) 0.01200(15) Uani 1 1 d .
H6 H 0.353256 0.760411 0.377377 0.014 Uiso 1 1 calc R
C7 C 0.25420(8) 0.62370(8) 0.28158(5) 0.01173(15) Uani 1 1 d .
C8 C 0.26692(9) 0.55418(8) 0.20790(5) 0.01428(16) Uani 1 1 d .
H8 H 0.193363 0.496492 0.174672 0.017 Uiso 1 1 calc R
C9 C 0.38666(9) 0.56874(9) 0.18271(5) 0.01559(16) Uani 1 1 d .
H9 H 0.394402 0.520374 0.132646 0.019 Uiso 1 1 calc R
C10 C 0.49498(9) 0.65340(9) 0.23016(5) 0.01433(16) Uani 1 1 d .
H10 H 0.577176 0.661578 0.213333 0.017 Uiso 1 1 calc R
C11 C 0.12286(8) 0.60529(8) 0.30852(5) 0.01289(15) Uani 1 1 d .
H11 H 0.091193 0.507901 0.297250 0.015 Uiso 1 1 calc R
C12 C 0.00557(9) 0.69914(10) 0.25423(6) 0.01730(17) Uani 1 1 d .
H12A H -0.078612 0.683431 0.271282 0.026 Uiso 1 1 calc GR
H12B H -0.014212 0.678870 0.191243 0.026 Uiso 1 1 calc GR
H12C H 0.034526 0.795125 0.265433 0.026 Uiso 1 1 calc GR
C13 C 0.15719(8) 0.63437(8) 0.40741(5) 0.01265(15) Uani 1 1 d .
C14 C 0.23444(9) 0.39063(9) 0.44403(6) 0.01680(16) Uani 1 1 d .
H14A H 0.164285 0.368714 0.386624 0.020 Uiso 1 1 calc R
H14B H 0.215346 0.331472 0.489491 0.020 Uiso 1 1 calc R
C15 C 0.37885(10) 0.35702(9) 0.43858(6) 0.01980(18) Uani 1 1 d .
H15A H 0.395932 0.410050 0.390665 0.030 Uiso 1 1 calc GR
H15B H 0.384403 0.258835 0.426894 0.030 Uiso 1 1 calc GR
H15C H 0.449285 0.380516 0.494655 0.030 Uiso 1 1 calc GR
C16 C 0.26627(9) 0.56994(10) 0.56019(5) 0.01698(17) Uani 1 1 d .
H16A H 0.301878 0.665262 0.567077 0.020 Uiso 1 1 calc R
H16B H 0.344490 0.508632 0.591073 0.020 Uiso 1 1 calc R
C17 C 0.15167(11) 0.55725(12) 0.60320(7) 0.0266(2) Uani 1 1 d .
H17A H 0.074813 0.619312 0.573804 0.040 Uiso 1 1 calc GR
H17B H 0.189013 0.581648 0.665854 0.040 Uiso 1 1 calc GR
H17C H 0.117287 0.462593 0.597679 0.040 Uiso 1 1 calc GR

loop_
_atom_site_aniso_label
_atom_site_aniso_U_11
_atom_site_aniso_U_22
_atom_site_aniso_U_33
_atom_site_aniso_U_23
_atom_site_aniso_U_13
_atom_site_aniso_U_12
O1 0.0206(3) 0.0148(3) 0.0168(3) -0.0029(2) 0.0056(2) 0.0009(2)
N1 0.0140(3) 0.0197(3) 0.0177(3) -0.0040(3) 0.0065(3) -0.0028(3)
N2 0.0143(3) 0.0145(3) 0.0140(3) -0.0022(2) 0.0033(2) 0.0002(2)
N3 0.0147(3) 0.0141(3) 0.0122(3) -0.0005(2) 0.0044(2) -0.0006(2)
C1 0.0127(3) 0.0123(3) 0.0106(3) 0.0008(3) 0.0029(3) -0.0001(3)
C2 0.0145(4) 0.0232(4) 0.0193(4) -0.0037(3) 0.0064(3) -0.0044(3)
C3 0.0160(4) 0.0183(4) 0.0160(4) -0.0022(3) 0.0030(3) -0.0039(3)
C4 0.0165(4) 0.0158(4) 0.0152(4) -0.0030(3) 0.0033(3) -0.0007(3)
C5 0.0119(3) 0.0116(3) 0.0112(3) 0.0000(3) 0.0027(3) 0.0003(3)
C6 0.0130(3) 0.0119(3) 0.0112(3) -0.0007(3) 0.0039(3) 0.0003(3)
C7 0.0125(3) 0.0110(3) 0.0113(3) 0.0004(3) 0.0030(3) 0.0000(3)
C8 0.0147(4) 0.0138(3) 0.0134(3) -0.0026(3) 0.0029(3) -0.0007(3)
C9 0.0165(4) 0.0173(4) 0.0131(3) -0.0037(3) 0.0048(3) 0.0011(3)
C10 0.0142(3) 0.0159(4) 0.0135(3) -0.0011(3) 0.0051(3) 0.0013(3)
C11 0.0131(3) 0.0138(3) 0.0118(3) -0.0014(3) 0.0039(3) -0.0020(3)
C12 0.0133(3) 0.0227(4) 0.0149(4) 0.0003(3) 0.0029(3) 0.0007(3)
C13 0.0112(3) 0.0143(3) 0.0130(3) -0.0007(3) 0.0045(3) -0.0021(3)
C14 0.0187(4) 0.0130(3) 0.0181(4) 0.0002(3) 0.0048(3) -0.0011(3)
C15 0.0223(4) 0.0168(4) 0.0212(4) 0.0015(3) 0.0080(3) 0.0040(3)
C16 0.0161(4) 0.0224(4) 0.0121(3) -0.0009(3) 0.0038(3) -0.0010(3)
C17 0.0249(5) 0.0406(6) 0.0176(4) -0.0021(4) 0.0117(4) -0.0033(4)

loop_
_atom_type_symbol
_atom_type_description
_atom_type_scat_dispersion_real
_atom_type_scat_dispersion_imag
_atom_type_scat_source
C C 0.0033 0.0016 'International Tables Vol C Tables 4.2.6.8 and 6.1.1.4'
H H 0.0000 0.0000 'International Tables Vol C Tables 4.2.6.8 and 6.1.1.4'
N N 0.0061 0.0033 'International Tables Vol C Tables 4.2.6.8 and 6.1.1.4'
O O 0.0106 0.0060 'International Tables Vol C Tables 4.2.6.8 and 6.1.1.4'

loop_
_geom_angle_atom_site_label_1
_geom_angle_atom_site_label_2
_geom_angle_atom_site_label_3
_geom_angle
C2 N1 C1 116.25(7)
C4 N2 C1 116.39(7)
C13 N3 C14 125.90(7)
C13 N3 C16 118.00(7)
C14 N3 C16 116.03(7)
N1 C1 N2 125.83(7)
N1 C1 C5 116.91(7)
N2 C1 C5 117.26(7)
N1 C2 H2 118.7
N1 C2 C3 122.64(8)
C3 C2 H2 118.7
C2 C3 H3 121.8
C2 C3 C4 116.37(8)
C4 C3 H3 121.8
N2 C4 C3 122.47(8)
N2 C4 H4 118.8
C3 C4 H4 118.8
C6 C5 C1 119.88(7)
C10 C5 C1 120.60(7)
C10 C5 C6 119.52(7)
C5 C6 H6 119.5
C7 C6 C5 121.05(7)
C7 C6 H6 119.5
C6 C7 C11 121.59(7)
C8 C7 C6 118.79(7)
C8 C7 C11 119.62(7)
C7 C8 H8 119.8
C9 C8 C7 120.46(7)
C9 C8 H8 119.8
C8 C9 H9 119.7
C10 C9 C8 120.60(7)
C10 C9 H9 119.7
C5 C10 H10 120.2
C9 C10 C5 119.56(7)
C9 C10 H10 120.2
C7 C11 H11 108.6
C7 C11 C12 110.89(7)
C7 C11 C13 109.21(6)
C12 C11 H11 108.6
C13 C11 H11 108.6
C13 C11 C12 111.01(7)
C11 C12 H12A 109.5
C11 C12 H12B 109.5
C11 C12 H12C 109.5
H12A C12 H12B 109.5
H12A C12 H12C 109.5
H12B C12 H12C 109.5
O1 C13 N3 121.27(8)
O1 C13 C11 119.69(7)
N3 C13 C11 118.87(7)
N3 C14 H14A 108.8
N3 C14 H14B 108.8
N3 C14 C15 113.59(7)
H14A C14 H14B 107.7
C15 C14 H14A 108.8
C15 C14 H14B 108.8
C14 C15 H15A 109.5
C14 C15 H15B 109.5
C14 C15 H15C 109.5
H15A C15 H15B 109.5
H15A C15 H15C 109.5
H15B C15 H15C 109.5
N3 C16 H16A 109.1
N3 C16 H16B 109.1
N3 C16 C17 112.62(7)
H16A C16 H16B 107.8
C17 C16 H16A 109.1
C17 C16 H16B 109.1
C16 C17 H17A 109.5
C16 C17 H17B 109.5
C16 C17 H17C 109.5
H17A C17 H17B 109.5
H17A C17 H17C 109.5
H17B C17 H17C 109.5

loop_
_geom_bond_atom_site_label_1
_geom_bond_atom_site_label_2
_geom_bond_distance
O1 C13 1.2356(10)
N1 C1 1.3419(10)
N1 C2 1.3397(11)
N2 C1 1.3431(10)
N2 C4 1.3389(11)
N3 C13 1.3527(11)
N3 C14 1.4674(11)
N3 C16 1.4708(11)
C1 C5 1.4836(11)
C2 H2 0.9500
C2 C3 1.3851(12)
C3 H3 0.9500
C3 C4 1.3869(12)
C4 H4 0.9500
C5 C6 1.3983(11)
C5 C10 1.3982(11)
C6 H6 0.9500
C6 C7 1.3955(11)
C7 C8 1.3948(11)
C7 C11 1.5238(11)
C8 H8 0.9500
C8 C9 1.3923(11)
C9 H9 0.9500
C9 C10 1.3901(12)
C10 H10 0.9500
C11 H11 1.0000
C11 C12 1.5323(12)
C11 C13 1.5302(11)
C12 H12A 0.9800
C12 H12B 0.9800
C12 H12C 0.9800
C14 H14A 0.9900
C14 H14B 0.9900
C14 C15 1.5207(12)
C15 H15A 0.9800
C15 H15B 0.9800
C15 H15C 0.9800
C16 H16A 0.9900
C16 H16B 0.9900
C16 C17 1.5198(13)
C17 H17A 0.9800
C17 H17B 0.9800
C17 H17C 0.9800
